data_7150284
loop_
_publ_author_name
'Lion, Cedric J.'
'Vasselin, David A.'
'Schwalbe, Carl H.'
'Matthews, Charles S.'
'Stevens, Malcolm F. G.'
'Westwell, Andrew D.'

_publ_section_title
;
 Novel reaction products from the hypervalent iodine oxidation of
 hydroxylated stilbenes and isoflavones.
;
_journal_issue 21
_journal_name_full 'Organic &amp; biomolecular chemistry'
_journal_page_first 3996
_journal_page_last 4001
_journal_paper_doi 10.1039/b510240e
_journal_volume 3
_journal_year 2005
_chemical_formula_sum 'C14 H10 O4'
_chemical_formula_weight 242.22
_chemical_name_common 2,4'-dihydroxybenzil
_chemical_name_systematic
;
?
;
_space_group_IT_number 15
_symmetry_cell_setting monoclinic
_symmetry_space_group_name_Hall '-C 2yc'
_symmetry_space_group_name_H-M 'C 1 2/c 1'
_atom_sites_solution_hydrogens geom
_atom_sites_solution_primary direct
_atom_sites_solution_secondary difmap
_audit_creation_method SHELXL-97
_cell_angle_alpha 90.00
_cell_angle_beta 124.564(18)
_cell_angle_gamma 90.00
_cell_formula_units_Z 8
_cell_length_a 17.771(5)
_cell_length_b 10.833(2)
_cell_length_c 15.115(4)
_cell_measurement_reflns_used 25
_cell_measurement_temperature 293(2)
_cell_measurement_theta_max 14.04
_cell_measurement_theta_min 9.37
_cell_volume 2396.2(11)
_computing_cell_refinement 'Enraf-Nonius CAD4, 1989'
_computing_data_collection 'Enraf-Nonius CAD4, 1989'
_computing_data_reduction 'CADABS (Gould & Smith, 1986)'
_computing_molecular_graphics 'ORTEPII (Johnson, 1976)'
_computing_publication_material 'SHELXL-97 (Sheldrick, 1997)'
_computing_structure_refinement 'SHELXL-97 (Sheldrick, 1997)'
_computing_structure_solution 'SHELXS-97 (Sheldrick, 1990)'
_diffrn_ambient_temperature 293(2)
_diffrn_measured_fraction_theta_full 0.999
_diffrn_measured_fraction_theta_max 0.999
_diffrn_measurement_device_type 'Enraf-Nonius CAD4'
_diffrn_measurement_method '\w/2\q scans'
_diffrn_radiation_monochromator graphite
_diffrn_radiation_source 'fine-focus sealed tube'
_diffrn_radiation_type MoK\a
_diffrn_radiation_wavelength 0.71073
_diffrn_reflns_av_R_equivalents 0.0610
_diffrn_reflns_av_sigmaI/netI 0.0451
_diffrn_reflns_limit_h_max 21
_diffrn_reflns_limit_h_min -17
_diffrn_reflns_limit_k_max 12
_diffrn_reflns_limit_k_min -12
_diffrn_reflns_limit_l_max 0
_diffrn_reflns_limit_l_min -17
_diffrn_reflns_number 4305
_diffrn_reflns_theta_full 25.00
_diffrn_reflns_theta_max 25.00
_diffrn_reflns_theta_min 2.34
_diffrn_standards_decay_% 1
_diffrn_standards_interval_time 120
_diffrn_standards_number 3
_exptl_absorpt_coefficient_mu 0.099
_exptl_absorpt_correction_type none
_exptl_crystal_colour Colourless
_exptl_crystal_density_diffrn 1.343
_exptl_crystal_density_method 'not measured'
_exptl_crystal_description Prism
_exptl_crystal_F_000 1008
_exptl_crystal_size_max 0.55
_exptl_crystal_size_mid 0.4
_exptl_crystal_size_min 0.2
_refine_diff_density_max 0.189
_refine_diff_density_min -0.202
_refine_diff_density_rms 0.044
_refine_ls_extinction_coef 0.0040(7)
_refine_ls_extinction_expression Fc^*^=kFc[1+0.001xFc^2^\l^3^/sin(2\q)]^-1/4^
_refine_ls_extinction_method SHELXL
_refine_ls_goodness_of_fit_ref 1.035
_refine_ls_hydrogen_treatment mixed
_refine_ls_matrix_type full
_refine_ls_number_parameters 172
_refine_ls_number_reflns 2112
_refine_ls_number_restraints 0
_refine_ls_restrained_S_all 1.035
_refine_ls_R_factor_all 0.0700
_refine_ls_R_factor_gt 0.0435
_refine_ls_shift/su_max 0.000
_refine_ls_shift/su_mean 0.000
_refine_ls_structure_factor_coef Fsqd
_refine_ls_weighting_details 'calc w=1/[\s^2^(Fo^2^)+(0.0616P)^2^+0.7292P] where P=(Fo^2^+2Fc^2^)/3'
_refine_ls_weighting_scheme calc
_refine_ls_wR_factor_gt 0.1113
_refine_ls_wR_factor_ref 0.1268
_reflns_number_gt 1456
_reflns_number_total 2112
_reflns_threshold_expression >2sigma(I)
_cod_data_source_file b510240e.txt
_cod_data_source_block dv246na
_cod_depositor_comments
;
The following automatic conversions were performed:
'_symmetry_cell_setting' value 'Monoclinic' changed to 'monoclinic'
according to '/home/saulius/struct/CIF-dictionaries/cif_core.dic'
dictionary named 'cif_core.dic' version 2.4.1 from 2010-06-29.

Automatic conversion script
Id: cif_fix_enum 1527 2010-12-29 10:47:43Z saulius 
;
_cod_original_cell_volume 2396.3(10)
_cod_original_sg_symbol_H-M C2/c
_cod_database_code 7150284

loop_
_symmetry_equiv_pos_as_xyz
'x, y, z'
'x, -y, z+1/2'
'x+1/2, y+1/2, z'
'x+1/2, -y+1/2, z+1/2'
'-x, -y, -z'
'-x, y, -z-1/2'
'-x+1/2, -y+1/2, -z'
'-x+1/2, y+1/2, -z-1/2'

loop_
_atom_site_label
_atom_site_type_symbol
_atom_site_fract_x
_atom_site_fract_y
_atom_site_fract_z
_atom_site_U_iso_or_equiv
_atom_site_adp_type
_atom_site_occupancy
_atom_site_symmetry_multiplicity
_atom_site_calc_flag
_atom_site_refinement_flags
_atom_site_disorder_assembly
_atom_site_disorder_group
O1 O 0.63671(15) 0.22124(15) 0.23989(15) 0.0824(6) Uani 1 1 d . . .
H01 H 0.645(2) 0.280(3) 0.204(2) 0.105(10) Uiso 1 1 d . . .
O2 O 0.66557(11) 0.44010(13) 0.19142(12) 0.0669(5) Uani 1 1 d . . .
O3 O 0.75932(9) 0.65159(13) 0.36549(13) 0.0735(5) Uani 1 1 d . . .
O4 O 0.41413(11) 0.96087(12) 0.02226(13) 0.0718(5) Uani 1 1 d . . .
H04 H 0.359(2) 0.918(3) -0.035(2) 0.110(10) Uiso 1 1 d . . .
C1 C 0.63705(14) 0.27900(18) 0.31852(17) 0.0532(5) Uani 1 1 d . . .
C2 C 0.62078(16) 0.2096(2) 0.3824(2) 0.0684(6) Uani 1 1 d . . .
H2 H 0.6090 0.1256 0.3694 0.082 Uiso 1 1 calc R . .
C3 C 0.62183(18) 0.2630(2) 0.4636(2) 0.0715(7) Uani 1 1 d . . .
H3 H 0.6107 0.2152 0.5062 0.086 Uiso 1 1 calc R . .
C4 C 0.63915(18) 0.3879(2) 0.4847(2) 0.0720(7) Uani 1 1 d . . .
H4 H 0.6401 0.4235 0.5413 0.086 Uiso 1 1 calc R . .
C5 C 0.65476(15) 0.45806(18) 0.42227(17) 0.0571(5) Uani 1 1 d . . .
H5 H 0.6665 0.5419 0.4367 0.069 Uiso 1 1 calc R . .
C6 C 0.65347(12) 0.40663(16) 0.33725(15) 0.0454(5) Uani 1 1 d . . .
C7 C 0.66614(12) 0.48094(17) 0.26760(15) 0.0461(5) Uani 1 1 d . . .
C8 C 0.68328(13) 0.61944(18) 0.28892(15) 0.0497(5) Uani 1 1 d . . .
C9 C 0.61173(12) 0.70599(15) 0.21810(14) 0.0432(4) Uani 1 1 d . . .
C10 C 0.52693(12) 0.66644(16) 0.13184(15) 0.0482(5) Uani 1 1 d . . .
H10 H 0.5154 0.5823 0.1189 0.058 Uiso 1 1 calc R . .
C11 C 0.46011(12) 0.74933(17) 0.06550(15) 0.0515(5) Uani 1 1 d . . .
H11 H 0.4036 0.7215 0.0079 0.062 Uiso 1 1 calc R . .
C12 C 0.47675(13) 0.87490(17) 0.08426(15) 0.0498(5) Uani 1 1 d . . .
C13 C 0.56118(14) 0.91566(18) 0.17092(16) 0.0574(6) Uani 1 1 d . . .
H13 H 0.5724 0.9998 0.1841 0.069 Uiso 1 1 calc R . .
C14 C 0.62741(13) 0.83294(17) 0.23643(16) 0.0527(5) Uani 1 1 d . . .
H14 H 0.6838 0.8610 0.2941 0.063 Uiso 1 1 calc R . .

loop_
_atom_site_aniso_label
_atom_site_aniso_U_11
_atom_site_aniso_U_22
_atom_site_aniso_U_33
_atom_site_aniso_U_23
_atom_site_aniso_U_13
_atom_site_aniso_U_12
O1 0.1308(16) 0.0478(9) 0.0891(12) -0.0146(9) 0.0748(12) -0.0141(9)
O2 0.0871(12) 0.0554(9) 0.0697(10) 0.0091(7) 0.0514(9) 0.0075(8)
O3 0.0464(9) 0.0582(9) 0.0715(10) 0.0133(7) 0.0069(8) -0.0083(7)
O4 0.0586(9) 0.0404(8) 0.0748(10) -0.0034(7) 0.0129(8) 0.0115(7)
C1 0.0591(12) 0.0417(10) 0.0611(12) -0.0016(9) 0.0354(10) -0.0009(9)
C2 0.0837(16) 0.0432(11) 0.0859(16) 0.0048(11) 0.0526(14) -0.0062(11)
C3 0.0901(17) 0.0608(14) 0.0845(17) 0.0136(12) 0.0620(14) 0.0011(12)
C4 0.0963(19) 0.0664(14) 0.0745(15) 0.0030(12) 0.0611(15) 0.0076(13)
C5 0.0690(13) 0.0427(10) 0.0649(13) 0.0011(9) 0.0411(11) 0.0043(9)
C6 0.0414(9) 0.0378(9) 0.0523(11) 0.0046(8) 0.0238(8) 0.0026(7)
C7 0.0405(9) 0.0435(10) 0.0489(11) 0.0051(8) 0.0222(8) 0.0050(8)
C8 0.0412(10) 0.0470(10) 0.0519(11) 0.0064(9) 0.0211(9) -0.0032(8)
C9 0.0394(9) 0.0375(9) 0.0471(10) 0.0012(8) 0.0211(8) -0.0041(8)
C10 0.0424(10) 0.0335(9) 0.0557(11) -0.0040(8) 0.0202(9) -0.0047(7)
C11 0.0384(9) 0.0406(10) 0.0550(11) -0.0072(8) 0.0142(8) -0.0041(8)
C12 0.0458(10) 0.0380(9) 0.0533(11) -0.0034(8) 0.0207(9) 0.0035(8)
C13 0.0573(12) 0.0337(9) 0.0613(12) -0.0080(9) 0.0218(10) -0.0067(9)
C14 0.0447(10) 0.0423(10) 0.0516(11) -0.0046(8) 0.0157(9) -0.0101(8)

loop_
_atom_type_symbol
_atom_type_description
_atom_type_scat_dispersion_real
_atom_type_scat_dispersion_imag
_atom_type_scat_source
C C 0.0033 0.0016 'International Tables Vol C Tables 4.2.6.8 and 6.1.1.4'
H H 0.0000 0.0000 'International Tables Vol C Tables 4.2.6.8 and 6.1.1.4'
O O 0.0106 0.0060 'International Tables Vol C Tables 4.2.6.8 and 6.1.1.4'

loop_
_geom_angle_atom_site_label_1
_geom_angle_atom_site_label_2
_geom_angle_atom_site_label_3
_geom_angle
_geom_angle_site_symmetry_1
_geom_angle_site_symmetry_3
_geom_angle_publ_flag
C1 O1 H01 106.4(19) . . ?
C12 O4 H04 107.8(18) . . ?
O1 C1 C2 118.01(19) . . ?
O1 C1 C6 122.21(19) . . ?
C2 C1 C6 119.8(2) . . ?
C3 C2 C1 120.3(2) . . ?
C3 C2 H2 119.9 . . ?
C1 C2 H2 119.9 . . ?
C2 C3 C4 121.0(2) . . ?
C2 C3 H3 119.5 . . ?
C4 C3 H3 119.5 . . ?
C5 C4 C3 119.6(2) . . ?
C5 C4 H4 120.2 . . ?
C3 C4 H4 120.2 . . ?
C4 C5 C6 121.1(2) . . ?
C4 C5 H5 119.5 . . ?
C6 C5 H5 119.5 . . ?
C5 C6 C1 118.22(18) . . ?
C5 C6 C7 121.63(17) . . ?
C1 C6 C7 120.13(18) . . ?
O2 C7 C6 124.21(17) . . ?
O2 C7 C8 116.47(17) . . ?
C6 C7 C8 119.31(18) . . ?
O3 C8 C9 123.19(17) . . ?
O3 C8 C7 117.23(16) . . ?
C9 C8 C7 119.56(15) . . ?
C10 C9 C14 118.54(16) . . ?
C10 C9 C8 121.64(16) . . ?
C14 C9 C8 119.82(16) . . ?
C11 C10 C9 120.97(16) . . ?
C11 C10 H10 119.5 . . ?
C9 C10 H10 119.5 . . ?
C10 C11 C12 119.88(16) . . ?
C10 C11 H11 120.1 . . ?
C12 C11 H11 120.1 . . ?
O4 C12 C11 122.81(17) . . ?
O4 C12 C13 117.50(17) . . ?
C11 C12 C13 119.69(17) . . ?
C14 C13 C12 120.18(17) . . ?
C14 C13 H13 119.9 . . ?
C12 C13 H13 119.9 . . ?
C13 C14 C9 120.73(17) . . ?
C13 C14 H14 119.6 . . ?
C9 C14 H14 119.6 . . ?

loop_
_geom_bond_atom_site_label_1
_geom_bond_atom_site_label_2
_geom_bond_distance
_geom_bond_site_symmetry_2
_geom_bond_publ_flag
O1 C1 1.340(3) . ?
O1 H01 0.90(3) . ?
O2 C7 1.228(2) . ?
O3 C8 1.230(2) . ?
O4 C12 1.342(2) . ?
O4 H04 0.97(3) . ?
C1 C2 1.377(3) . ?
C1 C6 1.408(3) . ?
C2 C3 1.348(3) . ?
C2 H2 0.9300 . ?
C3 C4 1.383(4) . ?
C3 H3 0.9300 . ?
C4 C5 1.358(3) . ?
C4 H4 0.9300 . ?
C5 C6 1.389(3) . ?
C5 H5 0.9300 . ?
C6 C7 1.441(3) . ?
C7 C8 1.529(3) . ?
C8 C9 1.448(3) . ?
C9 C10 1.387(2) . ?
C9 C14 1.399(3) . ?
C10 C11 1.368(3) . ?
C10 H10 0.9300 . ?
C11 C12 1.387(3) . ?
C11 H11 0.9300 . ?
C12 C13 1.390(3) . ?
C13 C14 1.359(3) . ?
C13 H13 0.9300 . ?
C14 H14 0.9300 . ?

loop_
_geom_torsion_atom_site_label_1
_geom_torsion_atom_site_label_2
_geom_torsion_atom_site_label_3
_geom_torsion_atom_site_label_4
_geom_torsion
_geom_torsion_site_symmetry_1
_geom_torsion_site_symmetry_2
_geom_torsion_site_symmetry_3
_geom_torsion_site_symmetry_4
_geom_torsion_publ_flag
O1 C1 C2 C3 178.9(2) . . . . ?
C6 C1 C2 C3 -1.0(3) . . . . ?
C1 C2 C3 C4 0.0(4) . . . . ?
C2 C3 C4 C5 0.4(4) . . . . ?
C3 C4 C5 C6 0.1(4) . . . . ?
C4 C5 C6 C1 -1.1(3) . . . . ?
C4 C5 C6 C7 177.4(2) . . . . ?
O1 C1 C6 C5 -178.4(2) . . . . ?
C2 C1 C6 C5 1.5(3) . . . . ?
O1 C1 C6 C7 3.1(3) . . . . ?
C2 C1 C6 C7 -176.98(18) . . . . ?
C5 C6 C7 O2 -179.97(19) . . . . ?
C1 C6 C7 O2 -1.6(3) . . . . ?
C5 C6 C7 C8 1.2(3) . . . . ?
C1 C6 C7 C8 179.61(16) . . . . ?
O2 C7 C8 O3 -104.6(2) . . . . ?
C6 C7 C8 O3 74.3(3) . . . . ?
O2 C7 C8 C9 73.9(2) . . . . ?
C6 C7 C8 C9 -107.2(2) . . . . ?
O3 C8 C9 C10 179.4(2) . . . . ?
C7 C8 C9 C10 1.1(3) . . . . ?
O3 C8 C9 C14 -0.9(3) . . . . ?
C7 C8 C9 C14 -179.2(2) . . . . ?
C14 C9 C10 C11 0.4(3) . . . . ?
C8 C9 C10 C11 -179.84(19) . . . . ?
C9 C10 C11 C12 -0.1(3) . . . . ?
C10 C11 C12 O4 -180.0(2) . . . . ?
C10 C11 C12 C13 -0.4(3) . . . . ?
O4 C12 C13 C14 -179.8(2) . . . . ?
C11 C12 C13 C14 0.6(3) . . . . ?
C12 C13 C14 C9 -0.2(3) . . . . ?
C10 C9 C14 C13 -0.3(3) . . . . ?
C8 C9 C14 C13 180.0(2) . . . . ?

loop_
_cod_related_entry_id
_cod_related_entry_database
_cod_related_entry_code
1 ChemSpider 9797602
